data_7212116
loop_
_publ_author_name
'Bai, Yan'
'Gao, Hui'
'Dang, Dong-Bin'
'Guo, Xiang-Yang'
'An, Bing'
'Shang, Wei-Li'

_publ_section_title
;
 A series of metal--organic frameworks based on polydentate Schiff-base
 ligands derived from benzil dihydrazone: synthesis, crystal structures
 and luminescent properties
;
_journal_issue 5
_journal_name_full CrystEngComm
_journal_page_first 1422
_journal_paper_doi 10.1039/b919813j
_journal_volume 12
_journal_year 2010
_chemical_formula_moiety 'C54 H40 N14 S2 Zn'
_chemical_formula_sum 'C54 H40 N14 S2 Zn'
_chemical_formula_weight 1014.49
_chemical_name_systematic
;
?
;
_space_group_IT_number 15
_symmetry_cell_setting monoclinic
_symmetry_space_group_name_Hall '-C 2yc'
_symmetry_space_group_name_H-M 'C 1 2/c 1'
_atom_sites_solution_hydrogens geom
_atom_sites_solution_primary direct
_atom_sites_solution_secondary difmap
_audit_creation_method SHELXL-97
_cell_angle_alpha 90.00
_cell_angle_beta 91.450(2)
_cell_angle_gamma 90.00
_cell_formula_units_Z 4
_cell_length_a 19.9086(16)
_cell_length_b 14.5963(12)
_cell_length_c 17.3028(15)
_cell_measurement_reflns_used 2338
_cell_measurement_temperature 296(2)
_cell_measurement_theta_max 23.16
_cell_measurement_theta_min 2.90
_cell_volume 5026.4(7)
_computing_cell_refinement 'Bruker SMART'
_computing_data_collection 'Bruker SMART'
_computing_data_reduction 'Bruker SAINT'
_computing_molecular_graphics 'Bruker SHELXTL'
_computing_publication_material 'Bruker SHELXTL'
_computing_structure_refinement 'Bruker SHELXTL'
_computing_structure_solution 'Bruker SHELXTL'
_diffrn_ambient_temperature 296(2)
_diffrn_measured_fraction_theta_full 1.000
_diffrn_measured_fraction_theta_max 1.000
_diffrn_measurement_device_type 'CCD area detector'
_diffrn_measurement_method 'phi and omega scans'
_diffrn_radiation_monochromator graphite
_diffrn_radiation_source 'sealed tube'
_diffrn_radiation_type MoK\a
_diffrn_radiation_wavelength 0.71073
_diffrn_reflns_av_R_equivalents 0.0441
_diffrn_reflns_av_sigmaI/netI 0.0518
_diffrn_reflns_limit_h_max 23
_diffrn_reflns_limit_h_min -24
_diffrn_reflns_limit_k_max 16
_diffrn_reflns_limit_k_min -17
_diffrn_reflns_limit_l_max 20
_diffrn_reflns_limit_l_min -15
_diffrn_reflns_number 13188
_diffrn_reflns_theta_full 25.50
_diffrn_reflns_theta_max 25.50
_diffrn_reflns_theta_min 2.05
_exptl_absorpt_coefficient_mu 0.624
_exptl_absorpt_correction_type none
_exptl_crystal_colour colourless
_exptl_crystal_density_diffrn 1.341
_exptl_crystal_density_method 'not measured'
_exptl_crystal_description block
_exptl_crystal_F_000 2096
_exptl_crystal_size_max 0.22
_exptl_crystal_size_mid 0.18
_exptl_crystal_size_min 0.16
_refine_diff_density_max 0.380
_refine_diff_density_min -0.364
_refine_diff_density_rms 0.047
_refine_ls_extinction_method none
_refine_ls_goodness_of_fit_ref 1.021
_refine_ls_hydrogen_treatment constr
_refine_ls_matrix_type full
_refine_ls_number_parameters 321
_refine_ls_number_reflns 4668
_refine_ls_number_restraints 0
_refine_ls_restrained_S_all 1.021
_refine_ls_R_factor_all 0.0747
_refine_ls_R_factor_gt 0.0420
_refine_ls_shift/su_max 0.000
_refine_ls_shift/su_mean 0.000
_refine_ls_structure_factor_coef Fsqd
_refine_ls_weighting_details 'calc w=1/[\s^2^(Fo^2^)+(0.0425P)^2^+0.0000P] where P=(Fo^2^+2Fc^2^)/3'
_refine_ls_weighting_scheme calc
_refine_ls_wR_factor_gt 0.0880
_refine_ls_wR_factor_ref 0.0963
_reflns_number_gt 3148
_reflns_number_total 4668
_reflns_threshold_expression >2sigma(I)
_cod_data_source_file b919813j.txt
_cod_data_source_block 8
_cod_depositor_comments
;
The following automatic conversions were performed:

'_symmetry_cell_setting' value 'Monoclinic' changed to 'monoclinic'
according to /home/saulius/struct/CIF-dictionaries/cif_core.dic
dictionary named 'cif_core.dic' version 2.4.2 from 2011-04-26.

Automatic conversion script
Id: cif_fix_values 1891 2012-01-12 08:04:46Z andrius 
;
_cod_original_sg_symbol_H-M 'C2/c '
_cod_database_code 7212116

loop_
_symmetry_equiv_pos_as_xyz
'x, y, z'
'-x, y, -z+1/2'
'x+1/2, y+1/2, z'
'-x+1/2, y+1/2, -z+1/2'
'-x, -y, -z'
'x, -y, z-1/2'
'-x+1/2, -y+1/2, -z'
'x+1/2, -y+1/2, z-1/2'

loop_
_atom_site_label
_atom_site_type_symbol
_atom_site_fract_x
_atom_site_fract_y
_atom_site_fract_z
_atom_site_U_iso_or_equiv
_atom_site_adp_type
_atom_site_occupancy
_atom_site_symmetry_multiplicity
_atom_site_calc_flag
_atom_site_refinement_flags
Zn1 Zn 0.0000 -0.05163(3) 0.2500 0.04281(14) Uani 1 2 d S
N1 N -0.06396(10) -0.16000(13) 0.30147(11) 0.0437(5) Uani 1 1 d .
N2 N -0.15988(11) -0.31021(15) 0.51447(12) 0.0533(6) Uani 1 1 d .
N3 N -0.17945(11) -0.31105(14) 0.59181(12) 0.0499(6) Uani 1 1 d .
N4 N -0.03233(11) -0.40400(14) 0.59893(13) 0.0517(6) Uani 1 1 d .
N5 N -0.02133(11) -0.31328(14) 0.62556(13) 0.0551(6) Uani 1 1 d .
N6 N 0.06107(10) -0.05648(13) 0.69974(11) 0.0427(5) Uani 1 1 d .
C1 C -0.08208(12) -0.16370(16) 0.37539(14) 0.0443(6) Uani 1 1 d .
H1A H -0.0680 -0.1168 0.4084 0.053 Uiso 1 1 calc R
C2 C -0.08540(13) -0.22762(17) 0.25485(15) 0.0525(7) Uani 1 1 d .
H2A H -0.0737 -0.2258 0.2032 0.063 Uiso 1 1 calc R
C3 C -0.12382(15) -0.29956(19) 0.27949(16) 0.0629(8) Uani 1 1 d .
H3A H -0.1372 -0.3457 0.2453 0.076 Uiso 1 1 calc R
C4 C -0.14218(14) -0.30228(18) 0.35525(16) 0.0580(7) Uani 1 1 d .
H4A H -0.1689 -0.3498 0.3729 0.070 Uiso 1 1 calc R
C5 C -0.12067(12) -0.23358(16) 0.40551(14) 0.0438(6) Uani 1 1 d .
C6 C -0.13817(13) -0.23636(18) 0.48744(15) 0.0494(7) Uani 1 1 d .
H6A H -0.1333 -0.1847 0.5185 0.059 Uiso 1 1 calc R
C7 C -0.14921(12) -0.37127(16) 0.63344(14) 0.0403(6) Uani 1 1 d .
C8 C -0.17197(12) -0.39026(16) 0.71220(14) 0.0412(6) Uani 1 1 d .
C9 C -0.23629(13) -0.36643(18) 0.73420(15) 0.0524(7) Uani 1 1 d .
H9A H -0.2644 -0.3341 0.7002 0.063 Uiso 1 1 calc R
C10 C -0.25858(15) -0.3906(2) 0.80608(17) 0.0656(9) Uani 1 1 d .
H10A H -0.3017 -0.3742 0.8204 0.079 Uiso 1 1 calc R
C11 C -0.21796(19) -0.4384(2) 0.85681(17) 0.0691(9) Uani 1 1 d .
H11A H -0.2336 -0.4552 0.9050 0.083 Uiso 1 1 calc R
C12 C -0.15429(18) -0.46142(19) 0.83628(17) 0.0659(8) Uani 1 1 d .
H12A H -0.1263 -0.4927 0.8711 0.079 Uiso 1 1 calc R
C13 C -0.13132(14) -0.43844(17) 0.76437(15) 0.0518(7) Uani 1 1 d .
H13A H -0.0882 -0.4554 0.7506 0.062 Uiso 1 1 calc R
C14 C -0.09358(13) -0.42975(16) 0.60382(14) 0.0425(6) Uani 1 1 d .
C15 C -0.10999(13) -0.52636(16) 0.58331(14) 0.0428(6) Uani 1 1 d .
C16 C -0.17602(13) -0.55313(18) 0.57089(15) 0.0522(7) Uani 1 1 d .
H16A H -0.2102 -0.5100 0.5739 0.063 Uiso 1 1 calc R
C17 C -0.19175(15) -0.6438(2) 0.55391(16) 0.0601(8) Uani 1 1 d .
H17A H -0.2362 -0.6609 0.5444 0.072 Uiso 1 1 calc R
C18 C -0.14179(17) -0.70775(19) 0.55128(16) 0.0630(8) Uani 1 1 d .
H18A H -0.1523 -0.7688 0.5415 0.076 Uiso 1 1 calc R
C19 C -0.07627(16) -0.68211(19) 0.56296(15) 0.0590(8) Uani 1 1 d .
H19A H -0.0423 -0.7256 0.5599 0.071 Uiso 1 1 calc R
C20 C -0.06013(14) -0.59207(18) 0.57921(15) 0.0537(7) Uani 1 1 d .
H20A H -0.0154 -0.5755 0.5875 0.064 Uiso 1 1 calc R
C21 C 0.04068(13) -0.29376(16) 0.61983(14) 0.0440(6) Uani 1 1 d .
H21A H 0.0685 -0.3364 0.5966 0.053 Uiso 1 1 calc R
C22 C 0.07072(12) -0.20774(16) 0.64777(14) 0.0426(6) Uani 1 1 d .
C23 C 0.03387(12) -0.13177(17) 0.66811(14) 0.0435(6) Uani 1 1 d .
H23A H -0.0124 -0.1330 0.6593 0.052 Uiso 1 1 calc R
C24 C 0.12782(13) -0.05458(18) 0.70992(15) 0.0512(7) Uani 1 1 d .
H24A H 0.1475 -0.0027 0.7321 0.061 Uiso 1 1 calc R
C25 C 0.16858(13) -0.12567(19) 0.68915(16) 0.0564(7) Uani 1 1 d .
H25A H 0.2149 -0.1216 0.6964 0.068 Uiso 1 1 calc R
C26 C 0.13980(13) -0.20286(18) 0.65757(15) 0.0497(7) Uani 1 1 d .
H26A H 0.1666 -0.2517 0.6428 0.060 Uiso 1 1 calc R
S1 S 0.12709(5) -0.03091(6) 0.49231(5) 0.0780(3) Uani 1 1 d .
C27 C 0.08786(13) -0.04299(16) 0.40914(15) 0.0446(6) Uani 1 1 d .
N7 N 0.06123(11) -0.05272(14) 0.34960(12) 0.0522(6) Uani 1 1 d .

loop_
_atom_site_aniso_label
_atom_site_aniso_U_11
_atom_site_aniso_U_22
_atom_site_aniso_U_33
_atom_site_aniso_U_23
_atom_site_aniso_U_13
_atom_site_aniso_U_12
Zn1 0.0499(3) 0.0399(3) 0.0387(2) 0.000 0.00197(19) 0.000
N1 0.0569(14) 0.0373(12) 0.0370(12) -0.0037(9) 0.0046(10) -0.0036(10)
N2 0.0718(16) 0.0480(14) 0.0405(13) 0.0091(11) 0.0061(11) 0.0028(12)
N3 0.0620(14) 0.0432(13) 0.0450(13) 0.0069(10) 0.0105(11) 0.0013(11)
N4 0.0508(14) 0.0404(13) 0.0644(16) -0.0113(11) 0.0109(11) -0.0061(11)
N5 0.0501(14) 0.0446(14) 0.0712(16) -0.0139(11) 0.0123(12) -0.0070(11)
N6 0.0398(12) 0.0401(12) 0.0481(13) -0.0024(10) 0.0019(10) -0.0040(10)
C1 0.0592(17) 0.0362(14) 0.0377(15) -0.0024(11) 0.0049(12) 0.0004(12)
C2 0.0724(19) 0.0454(16) 0.0398(16) -0.0034(12) 0.0070(14) -0.0033(14)
C3 0.091(2) 0.0474(17) 0.0510(18) -0.0088(14) 0.0073(16) -0.0198(16)
C4 0.078(2) 0.0417(16) 0.0543(18) 0.0032(13) 0.0064(15) -0.0113(14)
C5 0.0535(16) 0.0348(14) 0.0431(15) 0.0057(12) 0.0049(12) 0.0029(12)
C6 0.0615(18) 0.0422(16) 0.0449(16) 0.0044(12) 0.0078(13) 0.0035(13)
C7 0.0431(15) 0.0336(14) 0.0442(15) 0.0008(12) 0.0039(12) -0.0042(12)
C8 0.0474(15) 0.0358(14) 0.0405(15) 0.0003(11) 0.0036(12) -0.0079(12)
C9 0.0461(16) 0.0641(19) 0.0469(17) -0.0035(13) 0.0013(13) -0.0081(14)
C10 0.0549(18) 0.090(2) 0.0524(19) -0.0128(17) 0.0143(16) -0.0240(17)
C11 0.100(3) 0.068(2) 0.0404(17) 0.0017(15) 0.0078(18) -0.037(2)
C12 0.098(3) 0.0504(19) 0.0495(18) 0.0057(14) -0.0060(18) -0.0060(18)
C13 0.0663(18) 0.0440(15) 0.0449(16) 0.0031(13) 0.0026(14) 0.0032(14)
C14 0.0483(16) 0.0395(15) 0.0399(14) 0.0017(11) 0.0039(12) -0.0044(12)
C15 0.0525(17) 0.0376(14) 0.0386(15) -0.0006(11) 0.0051(12) -0.0030(13)
C16 0.0553(18) 0.0492(17) 0.0520(17) -0.0036(13) -0.0001(13) -0.0004(14)
C17 0.069(2) 0.0544(19) 0.0565(18) -0.0050(14) 0.0003(15) -0.0205(17)
C18 0.095(3) 0.0407(17) 0.0533(18) -0.0062(13) 0.0037(17) -0.0119(18)
C19 0.081(2) 0.0444(17) 0.0520(18) -0.0008(13) 0.0042(16) 0.0100(16)
C20 0.0581(18) 0.0485(17) 0.0545(18) -0.0039(13) 0.0050(14) 0.0014(14)
C21 0.0477(16) 0.0401(15) 0.0442(15) -0.0024(12) 0.0046(12) 0.0012(13)
C22 0.0443(15) 0.0390(15) 0.0448(15) 0.0016(11) 0.0051(12) 0.0007(12)
C23 0.0366(14) 0.0459(16) 0.0481(15) -0.0009(12) 0.0021(11) -0.0025(12)
C24 0.0487(17) 0.0474(16) 0.0575(17) -0.0067(13) -0.0011(13) -0.0091(14)
C25 0.0379(15) 0.0580(18) 0.073(2) -0.0032(15) -0.0015(14) -0.0015(14)
C26 0.0420(16) 0.0464(16) 0.0609(18) 0.0012(13) 0.0052(13) 0.0066(13)
S1 0.1062(7) 0.0767(6) 0.0500(5) -0.0143(4) -0.0191(5) 0.0169(5)
C27 0.0529(16) 0.0346(15) 0.0468(16) -0.0011(12) 0.0118(14) 0.0063(12)
N7 0.0588(14) 0.0579(14) 0.0397(13) -0.0039(11) 0.0003(11) 0.0048(12)

loop_
_atom_type_symbol
_atom_type_description
_atom_type_scat_dispersion_real
_atom_type_scat_dispersion_imag
_atom_type_scat_source
C C 0.0033 0.0016 'International Tables Vol C Tables 4.2.6.8 and 6.1.1.4'
H H 0.0000 0.0000 'International Tables Vol C Tables 4.2.6.8 and 6.1.1.4'
N N 0.0061 0.0033 'International Tables Vol C Tables 4.2.6.8 and 6.1.1.4'
S S 0.1246 0.1234 'International Tables Vol C Tables 4.2.6.8 and 6.1.1.4'
Zn Zn 0.2839 1.4301 'International Tables Vol C Tables 4.2.6.8 and 6.1.1.4'

loop_
_geom_angle_atom_site_label_1
_geom_angle_atom_site_label_2
_geom_angle_atom_site_label_3
_geom_angle
_geom_angle_site_symmetry_1
_geom_angle_site_symmetry_3
N7 Zn1 N7 179.12(12) . 2
N7 Zn1 N6 90.85(8) . 6
N7 Zn1 N6 89.78(8) 2 6
N7 Zn1 N6 89.78(8) . 5_556
N7 Zn1 N6 90.85(8) 2 5_556
N6 Zn1 N6 87.58(10) 6 5_556
N7 Zn1 N1 89.56(8) . .
N7 Zn1 N1 89.82(8) 2 .
N6 Zn1 N1 178.88(7) 6 .
N6 Zn1 N1 91.39(7) 5_556 .
N7 Zn1 N1 89.82(8) . 2
N7 Zn1 N1 89.56(8) 2 2
N6 Zn1 N1 91.39(7) 6 2
N6 Zn1 N1 178.88(7) 5_556 2
N1 Zn1 N1 89.65(10) . 2
C2 N1 C1 117.2(2) . .
C2 N1 Zn1 117.33(17) . .
C1 N1 Zn1 125.48(16) . .
C6 N2 N3 118.0(2) . .
C7 N3 N2 113.9(2) . .
C14 N4 N5 113.1(2) . .
C21 N5 N4 109.0(2) . .
C23 N6 C24 117.5(2) . .
C23 N6 Zn1 122.21(16) . 5_556
C24 N6 Zn1 119.59(16) . 5_556
N1 C1 C5 123.6(2) . .
N1 C1 H1A 118.2 . .
C5 C1 H1A 118.2 . .
N1 C2 C3 123.3(2) . .
N1 C2 H2A 118.4 . .
C3 C2 H2A 118.4 . .
C4 C3 C2 118.9(2) . .
C4 C3 H3A 120.6 . .
C2 C3 H3A 120.6 . .
C3 C4 C5 119.5(2) . .
C3 C4 H4A 120.2 . .
C5 C4 H4A 120.2 . .
C1 C5 C4 117.5(2) . .
C1 C5 C6 122.0(2) . .
C4 C5 C6 120.5(2) . .
N2 C6 C5 118.4(2) . .
N2 C6 H6A 120.8 . .
C5 C6 H6A 120.8 . .
N3 C7 C8 120.0(2) . .
N3 C7 C14 122.7(2) . .
C8 C7 C14 117.2(2) . .
C13 C8 C9 118.3(2) . .
C13 C8 C7 120.6(2) . .
C9 C8 C7 120.9(2) . .
C10 C9 C8 120.2(3) . .
C10 C9 H9A 119.9 . .
C8 C9 H9A 119.9 . .
C11 C10 C9 120.7(3) . .
C11 C10 H10A 119.6 . .
C9 C10 H10A 119.6 . .
C12 C11 C10 119.7(3) . .
C12 C11 H11A 120.2 . .
C10 C11 H11A 120.2 . .
C11 C12 C13 120.4(3) . .
C11 C12 H12A 119.8 . .
C13 C12 H12A 119.8 . .
C12 C13 C8 120.6(3) . .
C12 C13 H13A 119.7 . .
C8 C13 H13A 119.7 . .
N4 C14 C15 117.8(2) . .
N4 C14 C7 124.6(2) . .
C15 C14 C7 117.5(2) . .
C16 C15 C20 118.5(2) . .
C16 C15 C14 120.5(2) . .
C20 C15 C14 121.0(2) . .
C15 C16 C17 120.7(3) . .
C15 C16 H16A 119.7 . .
C17 C16 H16A 119.7 . .
C18 C17 C16 119.8(3) . .
C18 C17 H17A 120.1 . .
C16 C17 H17A 120.1 . .
C17 C18 C19 120.1(3) . .
C17 C18 H18A 120.0 . .
C19 C18 H18A 120.0 . .
C18 C19 C20 120.5(3) . .
C18 C19 H19A 119.8 . .
C20 C19 H19A 119.8 . .
C19 C20 C15 120.5(3) . .
C19 C20 H20A 119.8 . .
C15 C20 H20A 119.8 . .
N5 C21 C22 123.6(2) . .
N5 C21 H21A 118.2 . .
C22 C21 H21A 118.2 . .
C23 C22 C26 117.4(2) . .
C23 C22 C21 123.8(2) . .
C26 C22 C21 118.7(2) . .
N6 C23 C22 123.6(2) . .
N6 C23 H23A 118.2 . .
C22 C23 H23A 118.2 . .
N6 C24 C25 122.9(2) . .
N6 C24 H24A 118.6 . .
C25 C24 H24A 118.6 . .
C24 C25 C26 118.8(2) . .
C24 C25 H25A 120.6 . .
C26 C25 H25A 120.6 . .
C25 C26 C22 119.7(2) . .
C25 C26 H26A 120.2 . .
C22 C26 H26A 120.2 . .
N7 C27 S1 178.5(2) . .
C27 N7 Zn1 168.9(2) . .

loop_
_geom_bond_atom_site_label_1
_geom_bond_atom_site_label_2
_geom_bond_distance
_geom_bond_site_symmetry_2
Zn1 N7 2.086(2) .
Zn1 N7 2.086(2) 2
Zn1 N6 2.1859(19) 6
Zn1 N6 2.1859(19) 5_556
Zn1 N1 2.2303(19) .
Zn1 N1 2.2303(19) 2
N1 C2 1.338(3) .
N1 C1 1.339(3) .
N2 C6 1.256(3) .
N2 N3 1.403(3) .
N3 C7 1.277(3) .
N4 C14 1.281(3) .
N4 N5 1.417(3) .
N5 C21 1.273(3) .
N6 C23 1.336(3) .
N6 C24 1.336(3) .
N6 Zn1 2.1859(19) 5_556
C1 C5 1.386(3) .
C1 H1A 0.9300 .
C2 C3 1.373(3) .
C2 H2A 0.9300 .
C3 C4 1.370(4) .
C3 H3A 0.9300 .
C4 C5 1.388(3) .
C4 H4A 0.9300 .
C5 C6 1.469(3) .
C6 H6A 0.9300 .
C7 C8 1.473(3) .
C7 C14 1.499(3) .
C8 C13 1.388(3) .
C8 C9 1.389(3) .
C9 C10 1.377(4) .
C9 H9A 0.9300 .
C10 C11 1.370(4) .
C10 H10A 0.9300 .
C11 C12 1.367(4) .
C11 H11A 0.9300 .
C12 C13 1.378(4) .
C12 H12A 0.9300 .
C13 H13A 0.9300 .
C14 C15 1.488(3) .
C15 C16 1.383(3) .
C15 C20 1.383(3) .
C16 C17 1.390(3) .
C16 H16A 0.9300 .
C17 C18 1.365(4) .
C17 H17A 0.9300 .
C18 C19 1.367(4) .
C18 H18A 0.9300 .
C19 C20 1.380(4) .
C19 H19A 0.9300 .
C20 H20A 0.9300 .
C21 C22 1.467(3) .
C21 H21A 0.9300 .
C22 C23 1.380(3) .
C22 C26 1.383(3) .
C23 H23A 0.9300 .
C24 C25 1.371(3) .
C24 H24A 0.9300 .
C25 C26 1.371(4) .
C25 H25A 0.9300 .
C26 H26A 0.9300 .
S1 C27 1.629(3) .
C27 N7 1.155(3) .
